data_4302993
loop_
_publ_author_name
'Thomas S. Teets'
'James B. Updegraff'
'Arthur J. Esswein'
'Thomas G. Gray'

_publ_section_title
;
Three-Coordinate, Phosphine-Ligated Azadipyrromethene Complexes of
Univalent Group 11 Metals
;
_journal_name_full 'Inorganic Chemistry'
_journal_page_first 8134
_journal_page_last 8144
_journal_paper_doi 10.1021/ic900208a
_journal_volume 48
_journal_year 2009
_chemical_formula_moiety 'C52 H41 Cu N3 O2 P, C6 H6'
_chemical_formula_sum 'C58 H47 Cu N3 O2 P'
_chemical_formula_weight 912.50
_chemical_name_systematic
; 
 ? 
;
_space_group_IT_number 2
_symmetry_cell_setting triclinic
_symmetry_space_group_name_Hall '-P 1'
_symmetry_space_group_name_H-M 'P -1'
_atom_sites_solution_hydrogens geom
_atom_sites_solution_primary direct
_atom_sites_solution_secondary difmap
_audit_creation_method SHELXL-97
_cell_angle_alpha 82.9370(10)
_cell_angle_beta 73.2040(10)
_cell_angle_gamma 67.2250(10)
_cell_formula_units_Z 4
_cell_length_a 15.0069(3)
_cell_length_b 17.9641(4)
_cell_length_c 19.0956(4)
_cell_measurement_reflns_used 8905
_cell_measurement_temperature 100(2)
_cell_measurement_theta_max 28.309
_cell_measurement_theta_min 2.559
_cell_volume 4543.68(17)
_computing_cell_refinement 'Bruker SMART'
_computing_data_collection 'Bruker SMART'
_computing_data_reduction 'Bruker SAINT'
_computing_molecular_graphics 'Bruker SHELXTL'
_computing_publication_material 'Bruker SHELXTL'
_computing_structure_refinement 'Bruker SHELXTL'
_computing_structure_solution 'Bruker SHELXTL'
_diffrn_ambient_temperature 100(2)
_diffrn_measured_fraction_theta_full 0.988
_diffrn_measured_fraction_theta_max 0.988
_diffrn_measurement_device_type 'ccd area detector'
_diffrn_measurement_method 'phi and omega scans'
_diffrn_radiation_monochromator graphite
_diffrn_radiation_source 'fine-focus sealed tube'
_diffrn_radiation_type MoK\a
_diffrn_radiation_wavelength 0.71073
_diffrn_reflns_av_R_equivalents 0.0248
_diffrn_reflns_av_sigmaI/netI 0.0275
_diffrn_reflns_limit_h_max 19
_diffrn_reflns_limit_h_min -19
_diffrn_reflns_limit_k_max 23
_diffrn_reflns_limit_k_min -24
_diffrn_reflns_limit_l_max 25
_diffrn_reflns_limit_l_min -25
_diffrn_reflns_number 67542
_diffrn_reflns_theta_full 28.39
_diffrn_reflns_theta_max 28.39
_diffrn_reflns_theta_min 1.23
_diffrn_standards_decay_% 0
_diffrn_standards_number 0
_exptl_absorpt_coefficient_mu 0.564
_exptl_absorpt_correction_T_max 0.8955
_exptl_absorpt_correction_T_min 0.8227
_exptl_absorpt_correction_type multi-scan
_exptl_absorpt_process_details 'AXScale in APEX2 (Bruker, 2004)'
_exptl_crystal_colour purple
_exptl_crystal_density_diffrn 1.334
_exptl_crystal_density_meas ?
_exptl_crystal_density_method .
_exptl_crystal_description 'irregular chunk'
_exptl_crystal_F_000 1904
_exptl_crystal_size_max 0.36
_exptl_crystal_size_mid 0.26
_exptl_crystal_size_min 0.20
_refine_diff_density_max 0.743
_refine_diff_density_min -0.337
_refine_diff_density_rms 0.060
_refine_ls_extinction_method none
_refine_ls_goodness_of_fit_ref 1.030
_refine_ls_hydrogen_treatment constr
_refine_ls_matrix_type full
_refine_ls_number_parameters 1175
_refine_ls_number_reflns 22509
_refine_ls_number_restraints 3
_refine_ls_restrained_S_all 1.030
_refine_ls_R_factor_all 0.0445
_refine_ls_R_factor_gt 0.0355
_refine_ls_shift/su_max 0.012
_refine_ls_shift/su_mean 0.001
_refine_ls_structure_factor_coef Fsqd
_refine_ls_weighting_details 'calc w=1/[\s^2^(Fo^2^)+(0.0541P)^2^+2.3302P] where P=(Fo^2^+2Fc^2^)/3'
_refine_ls_weighting_scheme calc
_refine_ls_wR_factor_gt 0.0948
_refine_ls_wR_factor_ref 0.1014
_reflns_number_gt 18999
_reflns_number_total 22509
_reflns_threshold_expression >2sigma(I)
_cod_data_source_file ic900208a_si_002_1.cif
_cod_data_source_block ju072706
_cod_depositor_comments
;
The following automatic conversions were performed:
'_symmetry_cell_setting' value 'Triclinic' changed to 'triclinic'
according to '/home/saulius/struct/CIF-dictionaries/cif_core.dic'
dictionary named 'cif_core.dic' version 2.4.1 from 2010-06-29.

Automatic conversion script
Id: cif_fix_enum 1527 2010-12-29 10:47:43Z saulius 
;
_cod_database_code 4302993

loop_
_symmetry_equiv_pos_as_xyz
'x, y, z'
'-x, -y, -z'

loop_
_atom_site_label
_atom_site_type_symbol
_atom_site_fract_x
_atom_site_fract_y
_atom_site_fract_z
_atom_site_U_iso_or_equiv
_atom_site_adp_type
_atom_site_occupancy
_atom_site_symmetry_multiplicity
_atom_site_calc_flag
_atom_site_refinement_flags
_atom_site_disorder_assembly
_atom_site_disorder_group
Cu1 Cu 0.207880(14) 0.438960(11) 0.374037(10) 0.01561(5) Uani 1 1 d . . .
Cu2 Cu 0.957534(14) 0.157874(11) 0.137646(10) 0.01574(5) Uani 1 1 d . . .
P1 P 0.16494(3) 0.48028(2) 0.27230(2) 0.01582(8) Uani 1 1 d . . .
P2 P 0.85365(3) 0.25265(2) 0.08596(2) 0.01574(8) Uani 1 1 d . . .
O1 O -0.22710(9) 0.43596(8) 0.35582(7) 0.0277(3) Uani 1 1 d . . .
O2 O 0.18307(10) 0.81554(7) 0.30308(7) 0.0279(3) Uani 1 1 d . . .
O3 O 0.49131(9) 0.15869(8) 0.25650(7) 0.0268(3) Uani 1 1 d . . .
O4 O 1.10934(10) 0.08782(8) -0.23079(6) 0.0281(3) Uani 1 1 d . . .
N1 N 0.19063(10) 0.34650(8) 0.43786(7) 0.0174(3) Uani 1 1 d . . .
N2 N 0.34604(10) 0.31101(8) 0.47308(7) 0.0156(2) Uani 1 1 d . . .
N3 N 0.30466(10) 0.44753(7) 0.42142(7) 0.0160(2) Uani 1 1 d . . .
N4 N 0.94062(10) 0.12192(8) 0.24135(7) 0.0177(3) Uani 1 1 d . . .
N5 N 1.11605(10) 0.07996(8) 0.23764(7) 0.0187(3) Uani 1 1 d . . .
N6 N 1.10423(10) 0.09821(8) 0.11053(7) 0.0179(3) Uani 1 1 d . . .
C1 C 0.13069(12) 0.30523(9) 0.44363(9) 0.0185(3) Uani 1 1 d . . .
C2 C 0.16813(12) 0.22737(9) 0.47579(9) 0.0200(3) Uani 1 1 d . . .
H2 H 0.1389 0.1876 0.4843 0.024 Uiso 1 1 calc R . .
C3 C 0.25431(12) 0.22051(9) 0.49225(8) 0.0170(3) Uani 1 1 d . . .
C4 C 0.26907(12) 0.29576(9) 0.46739(8) 0.0163(3) Uani 1 1 d . . .
C5 C 0.36316(11) 0.37882(9) 0.45342(8) 0.0157(3) Uani 1 1 d . . .
C6 C 0.44862(11) 0.39141(9) 0.46285(8) 0.0159(3) Uani 1 1 d . . .
C7 C 0.43895(12) 0.46857(9) 0.43674(8) 0.0170(3) Uani 1 1 d . . .
H7 H 0.4836 0.4949 0.4350 0.020 Uiso 1 1 calc R . .
C8 C 0.34969(11) 0.50125(9) 0.41295(8) 0.0163(3) Uani 1 1 d . . .
C9 C 0.30702(12) 0.58273(9) 0.38396(8) 0.0168(3) Uani 1 1 d . . .
C10 C 0.36968(12) 0.62243(9) 0.34399(9) 0.0188(3) Uani 1 1 d . . .
H10 H 0.4401 0.5963 0.3364 0.023 Uiso 1 1 calc R . .
C11 C 0.33122(13) 0.69945(9) 0.31497(9) 0.0201(3) Uani 1 1 d . . .
H11 H 0.3751 0.7251 0.2870 0.024 Uiso 1 1 calc R . .
C12 C 0.22815(13) 0.73860(9) 0.32724(9) 0.0206(3) Uani 1 1 d . . .
C13 C 0.16404(13) 0.70015(10) 0.36694(9) 0.0221(3) Uani 1 1 d . . .
H13 H 0.0936 0.7267 0.3747 0.026 Uiso 1 1 calc R . .
C14 C 0.20316(12) 0.62299(9) 0.39516(9) 0.0192(3) Uani 1 1 d . . .
H14 H 0.1592 0.5971 0.4224 0.023 Uiso 1 1 calc R . .
C15 C 0.24591(15) 0.86018(10) 0.27152(10) 0.0285(4) Uani 1 1 d . . .
H15A H 0.2795 0.8642 0.3071 0.043 Uiso 1 1 calc R . .
H15B H 0.2052 0.9145 0.2579 0.043 Uiso 1 1 calc R . .
H15C H 0.2963 0.8325 0.2278 0.043 Uiso 1 1 calc R . .
C16 C 0.26173(12) 0.49589(9) 0.19467(8) 0.0186(3) Uani 1 1 d . . .
C17 C 0.30138(13) 0.55163(10) 0.20412(9) 0.0236(3) Uani 1 1 d . . .
H17 H 0.2838 0.5741 0.2509 0.028 Uiso 1 1 calc R . .
C18 C 0.36612(13) 0.57426(11) 0.14573(10) 0.0288(4) Uani 1 1 d . . .
H18 H 0.3923 0.6125 0.1526 0.035 Uiso 1 1 calc R . .
C19 C 0.39281(14) 0.54109(13) 0.07712(10) 0.0333(4) Uani 1 1 d . . .
H19 H 0.4357 0.5576 0.0367 0.040 Uiso 1 1 calc R . .
C20 C 0.35651(14) 0.48395(13) 0.06800(10) 0.0339(4) Uani 1 1 d . . .
H20 H 0.3762 0.4603 0.0214 0.041 Uiso 1 1 calc R . .
C21 C 0.29144(13) 0.46073(11) 0.12628(9) 0.0266(4) Uani 1 1 d . . .
H21 H 0.2673 0.4211 0.1196 0.032 Uiso 1 1 calc R . .
C22 C 0.06332(12) 0.57821(9) 0.27414(8) 0.0169(3) Uani 1 1 d . . .
C23 C 0.05358(12) 0.62572(9) 0.21092(9) 0.0207(3) Uani 1 1 d . . .
H23 H 0.1005 0.6068 0.1653 0.025 Uiso 1 1 calc R . .
C24 C -0.02423(14) 0.70025(10) 0.21444(10) 0.0267(4) Uani 1 1 d . . .
H24 H -0.0297 0.7325 0.1714 0.032 Uiso 1 1 calc R . .
C25 C -0.09390(14) 0.72769(10) 0.28051(10) 0.0284(4) Uani 1 1 d . . .
H25 H -0.1473 0.7786 0.2827 0.034 Uiso 1 1 calc R . .
C26 C -0.08563(14) 0.68094(11) 0.34324(10) 0.0292(4) Uani 1 1 d . . .
H26 H -0.1340 0.6994 0.3884 0.035 Uiso 1 1 calc R . .
C27 C -0.00673(13) 0.60700(10) 0.34033(9) 0.0234(3) Uani 1 1 d . . .
H27 H -0.0005 0.5758 0.3838 0.028 Uiso 1 1 calc R . .
C28 C 0.12596(13) 0.41140(9) 0.23644(9) 0.0204(3) Uani 1 1 d . . .
C29 C 0.04001(14) 0.43479(11) 0.21331(11) 0.0289(4) Uani 1 1 d . . .
H29 H -0.0034 0.4899 0.2159 0.035 Uiso 1 1 calc R . .
C30 C 0.01613(17) 0.37828(12) 0.18616(13) 0.0385(5) Uani 1 1 d . . .
H30 H -0.0432 0.3954 0.1702 0.046 Uiso 1 1 calc R . .
C31 C 0.07734(18) 0.29845(12) 0.18227(11) 0.0372(5) Uani 1 1 d . . .
H31 H 0.0611 0.2603 0.1634 0.045 Uiso 1 1 calc R . .
C32 C 0.1621(2) 0.27428(12) 0.20589(15) 0.0502(6) Uani 1 1 d . . .
H32 H 0.2044 0.2188 0.2039 0.060 Uiso 1 1 calc R . .
C33 C 0.18697(19) 0.33003(11) 0.23279(14) 0.0454(6) Uani 1 1 d . . .
H33 H 0.2463 0.3123 0.2488 0.054 Uiso 1 1 calc R . .
C34 C 0.03671(12) 0.34064(9) 0.42204(9) 0.0193(3) Uani 1 1 d . . .
C35 C -0.02278(12) 0.42237(10) 0.43268(9) 0.0197(3) Uani 1 1 d . . .
H35 H -0.0016 0.4553 0.4542 0.024 Uiso 1 1 calc R . .
C36 C -0.11246(12) 0.45678(10) 0.41249(9) 0.0208(3) Uani 1 1 d . . .
H36 H -0.1525 0.5123 0.4208 0.025 Uiso 1 1 calc R . .
C37 C -0.14255(12) 0.40873(10) 0.37996(9) 0.0218(3) Uani 1 1 d . . .
C38 C -0.08460(13) 0.32653(10) 0.36971(10) 0.0247(3) Uani 1 1 d . . .
H38 H -0.1058 0.2937 0.3480 0.030 Uiso 1 1 calc R . .
C39 C 0.00317(13) 0.29289(10) 0.39107(10) 0.0242(3) Uani 1 1 d . . .
H39 H 0.0414 0.2368 0.3848 0.029 Uiso 1 1 calc R . .
C40 C -0.28827(14) 0.51957(12) 0.36533(11) 0.0321(4) Uani 1 1 d . . .
H40A H -0.3142 0.5317 0.4177 0.048 Uiso 1 1 calc R . .
H40B H -0.3444 0.5324 0.3437 0.048 Uiso 1 1 calc R . .
H40C H -0.2483 0.5521 0.3412 0.048 Uiso 1 1 calc R . .
C41 C 0.31329(12) 0.15472(9) 0.53342(8) 0.0166(3) Uani 1 1 d . . .
C42 C 0.26383(12) 0.11408(9) 0.58835(9) 0.0188(3) Uani 1 1 d . . .
H42 H 0.1932 0.1301 0.5985 0.023 Uiso 1 1 calc R . .
C43 C 0.31641(13) 0.05078(10) 0.62813(9) 0.0210(3) Uani 1 1 d . . .
H43 H 0.2819 0.0234 0.6648 0.025 Uiso 1 1 calc R . .
C44 C 0.41948(13) 0.02765(10) 0.61421(9) 0.0221(3) Uani 1 1 d . . .
H44 H 0.4557 -0.0157 0.6412 0.027 Uiso 1 1 calc R . .
C45 C 0.46936(13) 0.06801(10) 0.56085(9) 0.0221(3) Uani 1 1 d . . .
H45 H 0.5398 0.0525 0.5518 0.027 Uiso 1 1 calc R . .
C46 C 0.41726(12) 0.13088(9) 0.52059(9) 0.0190(3) Uani 1 1 d . . .
H46 H 0.4523 0.1579 0.4841 0.023 Uiso 1 1 calc R . .
C47 C 0.52942(12) 0.33291(9) 0.49277(8) 0.0165(3) Uani 1 1 d . . .
C48 C 0.51498(12) 0.27059(10) 0.54124(8) 0.0194(3) Uani 1 1 d . . .
H48 H 0.4502 0.2679 0.5584 0.023 Uiso 1 1 calc R . .
C49 C 0.59464(13) 0.21290(10) 0.56431(9) 0.0213(3) Uani 1 1 d . . .
H49 H 0.5842 0.1705 0.5964 0.026 Uiso 1 1 calc R . .
C50 C 0.68921(12) 0.21677(10) 0.54083(9) 0.0201(3) Uani 1 1 d . . .
H50 H 0.7438 0.1763 0.5557 0.024 Uiso 1 1 calc R . .
C51 C 0.70400(12) 0.27987(10) 0.49548(8) 0.0191(3) Uani 1 1 d . . .
H51 H 0.7682 0.2838 0.4807 0.023 Uiso 1 1 calc R . .
C52 C 0.62488(12) 0.33736(9) 0.47166(8) 0.0176(3) Uani 1 1 d . . .
H52 H 0.6356 0.3803 0.4406 0.021 Uiso 1 1 calc R . .
C53 C 0.85803(12) 0.13322(9) 0.29722(8) 0.0175(3) Uani 1 1 d . . .
C54 C 0.88098(13) 0.12451(9) 0.36622(9) 0.0199(3) Uani 1 1 d . . .
H54 H 0.8343 0.1324 0.4130 0.024 Uiso 1 1 calc R . .
C55 C 0.98224(13) 0.10284(9) 0.35247(9) 0.0192(3) Uani 1 1 d . . .
C56 C 1.02055(12) 0.10128(9) 0.27268(8) 0.0182(3) Uani 1 1 d . . .
C57 C 1.15537(12) 0.07628(9) 0.16518(9) 0.0191(3) Uani 1 1 d . . .
C58 C 1.26155(12) 0.04421(10) 0.13206(9) 0.0214(3) Uani 1 1 d . . .
C59 C 1.27265(12) 0.04834(10) 0.05764(9) 0.0227(3) Uani 1 1 d . . .
H59 H 1.3342 0.0325 0.0206 0.027 Uiso 1 1 calc R . .
C60 C 1.17498(12) 0.08075(9) 0.04642(9) 0.0200(3) Uani 1 1 d . . .
C61 C 1.15253(12) 0.08728(9) -0.02445(9) 0.0199(3) Uani 1 1 d . . .
C62 C 1.22272(13) 0.09434(11) -0.08954(10) 0.0256(3) Uani 1 1 d . . .
H62 H 1.2828 0.0989 -0.0872 0.031 Uiso 1 1 calc R . .
C63 C 1.20546(13) 0.09475(11) -0.15681(10) 0.0264(4) Uani 1 1 d . . .
H63 H 1.2537 0.0995 -0.2002 0.032 Uiso 1 1 calc R . .
C64 C 1.11776(13) 0.08829(9) -0.16151(9) 0.0226(3) Uani 1 1 d . . .
C65 C 1.04718(12) 0.08128(9) -0.09804(9) 0.0212(3) Uani 1 1 d . . .
H65 H 0.9870 0.0772 -0.1007 0.025 Uiso 1 1 calc R . .
C66 C 1.06566(12) 0.08032(9) -0.03045(9) 0.0198(3) Uani 1 1 d . . .
H66 H 1.0177 0.0748 0.0128 0.024 Uiso 1 1 calc R . .
C67 C 1.01762(15) 0.08722(12) -0.23867(10) 0.0337(4) Uani 1 1 d . . .
H67A H 1.0064 0.0392 -0.2141 0.050 Uiso 1 1 calc R . .
H67B H 1.0218 0.0862 -0.2907 0.050 Uiso 1 1 calc R . .
H67C H 0.9619 0.1358 -0.2166 0.050 Uiso 1 1 calc R . .
C68 C 0.90367(13) 0.32825(10) 0.03832(8) 0.0201(3) Uani 1 1 d . . .
C69 C 1.00684(14) 0.30377(11) 0.00922(9) 0.0262(4) Uani 1 1 d . . .
H69 H 1.0491 0.2503 0.0178 0.031 Uiso 1 1 calc R . .
C70 C 1.04828(16) 0.35724(13) -0.03229(11) 0.0343(4) Uani 1 1 d . . .
H70 H 1.1187 0.3403 -0.0523 0.041 Uiso 1 1 calc R . .
C71 C 0.98639(17) 0.43557(12) -0.04439(10) 0.0349(4) Uani 1 1 d . . .
H71 H 1.0145 0.4720 -0.0734 0.042 Uiso 1 1 calc R . .
C72 C 0.88446(17) 0.46066(12) -0.01459(11) 0.0342(4) Uani 1 1 d . . .
H72 H 0.8427 0.5147 -0.0222 0.041 Uiso 1 1 calc R . .
C73 C 0.84213(15) 0.40738(10) 0.02661(10) 0.0274(4) Uani 1 1 d . . .
H73 H 0.7716 0.4248 0.0467 0.033 Uiso 1 1 calc R . .
C74 C 0.81856(12) 0.21882(9) 0.01528(8) 0.0178(3) Uani 1 1 d . . .
C75 C 0.81467(13) 0.25745(10) -0.05244(9) 0.0231(3) Uani 1 1 d . . .
H75 H 0.8298 0.3050 -0.0636 0.028 Uiso 1 1 calc R . .
C76 C 0.78862(15) 0.22645(11) -0.10376(10) 0.0307(4) Uani 1 1 d . . .
H76 H 0.7874 0.2522 -0.1502 0.037 Uiso 1 1 calc R . .
C77 C 0.76464(16) 0.15836(12) -0.08707(11) 0.0341(4) Uani 1 1 d . . .
H77 H 0.7465 0.1376 -0.1220 0.041 Uiso 1 1 calc R . .
C78 C 0.76689(15) 0.12004(11) -0.01964(11) 0.0305(4) Uani 1 1 d . . .
H78 H 0.7492 0.0738 -0.0080 0.037 Uiso 1 1 calc R . .
C79 C 0.79512(13) 0.14955(10) 0.03079(9) 0.0227(3) Uani 1 1 d . . .
H79 H 0.7985 0.1223 0.0764 0.027 Uiso 1 1 calc R . .
C80 C 0.73327(12) 0.31208(9) 0.14629(8) 0.0180(3) Uani 1 1 d . . .
C81 C 0.64263(13) 0.33291(11) 0.12931(10) 0.0286(4) Uani 1 1 d . . .
H81 H 0.6419 0.3173 0.0838 0.034 Uiso 1 1 calc R . .
C82 C 0.55283(14) 0.37635(12) 0.17821(11) 0.0333(4) Uani 1 1 d . . .
H82 H 0.4912 0.3901 0.1661 0.040 Uiso 1 1 calc R . .
C83 C 0.55334(14) 0.39956(11) 0.24448(10) 0.0286(4) Uani 1 1 d . . .
H83 H 0.4920 0.4291 0.2780 0.034 Uiso 1 1 calc R . .
C84 C 0.64300(14) 0.37985(11) 0.26196(9) 0.0266(4) Uani 1 1 d . . .
H84 H 0.6433 0.3964 0.3072 0.032 Uiso 1 1 calc R . .
C85 C 0.73288(13) 0.33583(10) 0.21349(9) 0.0221(3) Uani 1 1 d . . .
H85 H 0.7942 0.3218 0.2261 0.027 Uiso 1 1 calc R . .
C86 C 0.76134(12) 0.14326(9) 0.28735(8) 0.0179(3) Uani 1 1 d . . .
C87 C 0.75629(12) 0.10916(9) 0.22700(8) 0.0190(3) Uani 1 1 d . . .
H87 H 0.8163 0.0815 0.1914 0.023 Uiso 1 1 calc R . .
C88 C 0.66569(13) 0.11520(10) 0.21855(9) 0.0212(3) Uani 1 1 d . . .
H88 H 0.6637 0.0912 0.1777 0.025 Uiso 1 1 calc R . .
C89 C 0.57651(13) 0.15660(10) 0.27006(9) 0.0207(3) Uani 1 1 d . . .
C90 C 0.57969(13) 0.19087(10) 0.33059(9) 0.0214(3) Uani 1 1 d . . .
H90 H 0.5195 0.2194 0.3656 0.026 Uiso 1 1 calc R . .
C91 C 0.67175(13) 0.18287(9) 0.33919(9) 0.0205(3) Uani 1 1 d . . .
H91 H 0.6739 0.2048 0.3812 0.025 Uiso 1 1 calc R . .
C92 C 0.39983(14) 0.19471(12) 0.31036(11) 0.0328(4) Uani 1 1 d . . .
H92A H 0.4050 0.1681 0.3578 0.049 Uiso 1 1 calc R . .
H92B H 0.3450 0.1886 0.2965 0.049 Uiso 1 1 calc R . .
H92C H 0.3864 0.2522 0.3139 0.049 Uiso 1 1 calc R . .
C93 C 1.03792(13) 0.08113(9) 0.40869(9) 0.0208(3) Uani 1 1 d . . .
C94 C 0.98611(14) 0.10592(10) 0.48110(9) 0.0236(3) Uani 1 1 d . . .
H94 H 0.9173 0.1401 0.4919 0.028 Uiso 1 1 calc R . .
C95 C 1.03360(15) 0.08136(11) 0.53691(10) 0.0276(4) Uani 1 1 d . . .
H95 H 0.9973 0.0980 0.5857 0.033 Uiso 1 1 calc R . .
C96 C 1.13402(15) 0.03252(10) 0.52141(10) 0.0278(4) Uani 1 1 d . . .
H96 H 1.1664 0.0147 0.5597 0.033 Uiso 1 1 calc R . .
C97 C 1.18725(15) 0.00959(10) 0.45041(11) 0.0286(4) Uani 1 1 d . . .
H97 H 1.2568 -0.0225 0.4398 0.034 Uiso 1 1 calc R . .
C98 C 1.13949(14) 0.03326(10) 0.39401(10) 0.0250(3) Uani 1 1 d . . .
H98 H 1.1765 0.0166 0.3454 0.030 Uiso 1 1 calc R . .
C99 C 1.34184(13) 0.00633(10) 0.16989(10) 0.0241(3) Uani 1 1 d . . .
C100 C 1.33589(14) 0.03371(11) 0.23712(10) 0.0274(4) Uani 1 1 d . . .
H100 H 1.2795 0.0792 0.2591 0.033 Uiso 1 1 calc R . .
C101 C 1.41142(15) -0.00476(13) 0.27209(11) 0.0336(4) Uani 1 1 d . . .
H101 H 1.4064 0.0144 0.3178 0.040 Uiso 1 1 calc R . .
C102 C 1.49420(15) -0.07109(13) 0.24061(12) 0.0368(4) Uani 1 1 d . . .
H102 H 1.5457 -0.0975 0.2647 0.044 Uiso 1 1 calc R . .
C103 C 1.50142(14) -0.09868(13) 0.17382(12) 0.0352(4) Uani 1 1 d . . .
H103 H 1.5582 -0.1439 0.1520 0.042 Uiso 1 1 calc R . .
C104 C 1.42606(13) -0.06053(12) 0.13869(10) 0.0288(4) Uani 1 1 d . . .
H104 H 1.4317 -0.0800 0.0929 0.035 Uiso 1 1 calc R . .
C111 C 0.77017(17) 0.56484(15) 0.17071(13) 0.0467(5) Uani 1 1 d . . .
H111 H 0.8284 0.5219 0.1466 0.056 Uiso 1 1 calc R . .
C112 C 0.77982(17) 0.62710(16) 0.19968(13) 0.0460(5) Uani 1 1 d . . .
H112 H 0.8445 0.6271 0.1953 0.055 Uiso 1 1 calc R . .
C113 C 0.69526(18) 0.68970(15) 0.23521(14) 0.0465(5) Uani 1 1 d . . .
H113 H 0.7019 0.7327 0.2550 0.056 Uiso 1 1 calc R . .
C114 C 0.60147(17) 0.68939(14) 0.24167(13) 0.0451(5) Uani 1 1 d . . .
H114 H 0.5432 0.7316 0.2667 0.054 Uiso 1 1 calc R . .
C115 C 0.59276(16) 0.62668(14) 0.21127(12) 0.0395(5) Uani 1 1 d . . .
H115 H 0.5282 0.6270 0.2147 0.047 Uiso 1 1 calc R . .
C116 C 0.67636(17) 0.56444(14) 0.17647(12) 0.0406(5) Uani 1 1 d . . .
H116 H 0.6699 0.5215 0.1565 0.049 Uiso 1 1 calc R . .
C106 C 0.5114(2) 0.26296(16) 0.01006(14) 0.0512(6) Uani 1 1 d D . .
H106 H 0.5686 0.2767 0.0025 0.061 Uiso 1 1 calc R . .
C105 C 0.4543(2) 0.28983(17) -0.03872(14) 0.0509(6) Uani 1 1 d D . .
H105 H 0.4731 0.3210 -0.0801 0.061 Uiso 1 1 calc R . .
C107 C 0.4881(2) 0.2167(2) 0.06953(17) 0.0688(8) Uani 1 1 d D . .
H107 H 0.5257 0.2007 0.1049 0.083 Uiso 1 1 calc R . .
C110 C 0.3700(2) 0.27248(16) -0.02900(14) 0.0501(6) Uani 1 1 d D . .
H110 H 0.3286 0.2940 -0.0616 0.060 Uiso 1 1 calc R . .
C109 C 0.3470(3) 0.2241(2) 0.0280(2) 0.0801(10) Uani 1 1 d D . .
H109 H 0.2896 0.2107 0.0351 0.096 Uiso 1 1 calc R . .
C108 C 0.4079(3) 0.1940(3) 0.0765(2) 0.0968(13) Uani 1 1 d D . .
H108 H 0.3939 0.1575 0.1145 0.116 Uiso 1 1 calc R . .

loop_
_atom_site_aniso_label
_atom_site_aniso_U_11
_atom_site_aniso_U_22
_atom_site_aniso_U_33
_atom_site_aniso_U_23
_atom_site_aniso_U_13
_atom_site_aniso_U_12
Cu1 0.01925(10) 0.01356(9) 0.01656(9) 0.00355(7) -0.00830(7) -0.00730(7)
Cu2 0.01815(9) 0.01501(9) 0.01542(9) 0.00230(7) -0.00861(7) -0.00531(7)
P1 0.01971(19) 0.01277(17) 0.01649(18) 0.00211(13) -0.00798(14) -0.00598(14)
P2 0.01825(19) 0.01501(17) 0.01456(17) 0.00144(13) -0.00753(14) -0.00498(14)
O1 0.0209(6) 0.0310(7) 0.0345(7) 0.0046(5) -0.0141(5) -0.0095(5)
O2 0.0330(7) 0.0158(5) 0.0361(7) 0.0070(5) -0.0162(6) -0.0076(5)
O3 0.0225(6) 0.0351(7) 0.0240(6) -0.0035(5) -0.0066(5) -0.0107(5)
O4 0.0312(7) 0.0295(6) 0.0177(6) -0.0003(5) -0.0083(5) -0.0035(5)
N1 0.0198(6) 0.0158(6) 0.0199(6) 0.0038(5) -0.0093(5) -0.0082(5)
N2 0.0179(6) 0.0147(6) 0.0152(6) 0.0019(5) -0.0055(5) -0.0067(5)
N3 0.0192(6) 0.0135(6) 0.0171(6) 0.0022(5) -0.0065(5) -0.0074(5)
N4 0.0233(7) 0.0151(6) 0.0173(6) 0.0022(5) -0.0102(5) -0.0070(5)
N5 0.0253(7) 0.0131(6) 0.0221(6) 0.0015(5) -0.0131(5) -0.0073(5)
N6 0.0204(6) 0.0156(6) 0.0198(6) 0.0010(5) -0.0098(5) -0.0060(5)
C1 0.0220(8) 0.0165(7) 0.0209(7) 0.0037(6) -0.0091(6) -0.0098(6)
C2 0.0241(8) 0.0175(7) 0.0235(8) 0.0062(6) -0.0105(6) -0.0121(6)
C3 0.0204(7) 0.0151(7) 0.0167(7) 0.0028(5) -0.0059(6) -0.0080(6)
C4 0.0196(7) 0.0137(7) 0.0162(7) 0.0027(5) -0.0067(6) -0.0062(6)
C5 0.0191(7) 0.0144(7) 0.0148(7) 0.0015(5) -0.0059(5) -0.0070(6)
C6 0.0179(7) 0.0170(7) 0.0141(6) 0.0003(5) -0.0044(5) -0.0079(6)
C7 0.0200(7) 0.0175(7) 0.0170(7) 0.0013(5) -0.0063(6) -0.0099(6)
C8 0.0199(7) 0.0152(7) 0.0148(7) 0.0003(5) -0.0043(6) -0.0077(6)
C9 0.0215(7) 0.0146(7) 0.0164(7) 0.0006(5) -0.0070(6) -0.0077(6)
C10 0.0213(8) 0.0171(7) 0.0206(7) 0.0016(6) -0.0079(6) -0.0085(6)
C11 0.0276(8) 0.0168(7) 0.0195(7) 0.0031(6) -0.0077(6) -0.0120(6)
C12 0.0292(8) 0.0136(7) 0.0214(7) 0.0025(6) -0.0127(6) -0.0070(6)
C13 0.0211(8) 0.0184(7) 0.0269(8) 0.0003(6) -0.0090(6) -0.0057(6)
C14 0.0223(8) 0.0159(7) 0.0213(7) 0.0014(6) -0.0068(6) -0.0087(6)
C15 0.0454(11) 0.0175(8) 0.0283(9) 0.0082(6) -0.0177(8) -0.0143(7)
C16 0.0177(7) 0.0175(7) 0.0177(7) 0.0026(6) -0.0062(6) -0.0031(6)
C17 0.0240(8) 0.0236(8) 0.0223(8) 0.0000(6) -0.0048(6) -0.0088(7)
C18 0.0241(9) 0.0280(9) 0.0318(9) 0.0033(7) -0.0034(7) -0.0110(7)
C19 0.0239(9) 0.0412(11) 0.0250(9) 0.0051(8) 0.0005(7) -0.0083(8)
C20 0.0259(9) 0.0475(12) 0.0203(8) -0.0059(8) -0.0027(7) -0.0060(8)
C21 0.0229(8) 0.0312(9) 0.0231(8) -0.0048(7) -0.0073(7) -0.0050(7)
C22 0.0188(7) 0.0134(7) 0.0200(7) 0.0006(5) -0.0067(6) -0.0066(6)
C23 0.0224(8) 0.0181(7) 0.0186(7) 0.0001(6) -0.0049(6) -0.0048(6)
C24 0.0313(9) 0.0181(8) 0.0271(9) 0.0041(6) -0.0119(7) -0.0037(7)
C25 0.0261(9) 0.0175(8) 0.0359(10) -0.0024(7) -0.0082(7) -0.0014(7)
C26 0.0287(9) 0.0240(8) 0.0270(9) -0.0046(7) 0.0012(7) -0.0064(7)
C27 0.0265(8) 0.0216(8) 0.0201(8) 0.0015(6) -0.0036(6) -0.0092(7)
C28 0.0293(8) 0.0157(7) 0.0204(7) 0.0021(6) -0.0111(6) -0.0102(6)
C29 0.0330(10) 0.0199(8) 0.0400(10) 0.0005(7) -0.0177(8) -0.0109(7)
C30 0.0489(12) 0.0307(10) 0.0529(13) 0.0029(9) -0.0310(10) -0.0210(9)
C31 0.0636(14) 0.0273(9) 0.0370(10) 0.0022(8) -0.0253(10) -0.0263(10)
C32 0.0723(17) 0.0164(9) 0.0727(17) -0.0035(9) -0.0455(14) -0.0081(10)
C33 0.0599(14) 0.0174(9) 0.0713(16) -0.0003(9) -0.0485(13) -0.0051(9)
C34 0.0208(8) 0.0192(7) 0.0227(8) 0.0076(6) -0.0099(6) -0.0116(6)
C35 0.0225(8) 0.0207(7) 0.0200(7) 0.0030(6) -0.0076(6) -0.0117(6)
C36 0.0204(8) 0.0203(7) 0.0210(7) 0.0032(6) -0.0057(6) -0.0077(6)
C37 0.0189(8) 0.0278(8) 0.0221(8) 0.0066(6) -0.0073(6) -0.0129(6)
C38 0.0274(9) 0.0233(8) 0.0322(9) 0.0048(7) -0.0141(7) -0.0159(7)
C39 0.0281(9) 0.0176(7) 0.0331(9) 0.0060(6) -0.0146(7) -0.0122(7)
C40 0.0227(9) 0.0361(10) 0.0315(9) 0.0004(8) -0.0101(7) -0.0028(7)
C41 0.0219(7) 0.0133(7) 0.0174(7) 0.0012(5) -0.0079(6) -0.0079(6)
C42 0.0202(7) 0.0185(7) 0.0207(7) 0.0019(6) -0.0073(6) -0.0097(6)
C43 0.0296(9) 0.0179(7) 0.0190(7) 0.0050(6) -0.0087(6) -0.0122(6)
C44 0.0303(9) 0.0164(7) 0.0229(8) 0.0046(6) -0.0144(7) -0.0083(6)
C45 0.0208(8) 0.0196(7) 0.0273(8) 0.0010(6) -0.0100(6) -0.0066(6)
C46 0.0215(8) 0.0158(7) 0.0209(7) 0.0026(6) -0.0066(6) -0.0083(6)
C47 0.0196(7) 0.0152(7) 0.0168(7) -0.0006(5) -0.0074(6) -0.0066(6)
C48 0.0221(8) 0.0206(7) 0.0189(7) 0.0029(6) -0.0078(6) -0.0106(6)
C49 0.0274(8) 0.0190(7) 0.0209(8) 0.0049(6) -0.0111(6) -0.0104(6)
C50 0.0216(8) 0.0188(7) 0.0198(7) -0.0006(6) -0.0102(6) -0.0038(6)
C51 0.0170(7) 0.0228(8) 0.0183(7) -0.0039(6) -0.0047(6) -0.0072(6)
C52 0.0213(7) 0.0176(7) 0.0166(7) -0.0002(5) -0.0057(6) -0.0096(6)
C53 0.0253(8) 0.0110(6) 0.0167(7) 0.0011(5) -0.0081(6) -0.0058(6)
C54 0.0288(8) 0.0148(7) 0.0168(7) 0.0010(5) -0.0091(6) -0.0070(6)
C55 0.0299(8) 0.0118(6) 0.0185(7) 0.0018(5) -0.0115(6) -0.0075(6)
C56 0.0254(8) 0.0124(6) 0.0196(7) 0.0020(5) -0.0119(6) -0.0063(6)
C57 0.0215(8) 0.0141(7) 0.0260(8) 0.0011(6) -0.0130(6) -0.0068(6)
C58 0.0212(8) 0.0189(7) 0.0272(8) -0.0014(6) -0.0098(6) -0.0078(6)
C59 0.0190(8) 0.0229(8) 0.0274(8) -0.0030(6) -0.0068(6) -0.0078(6)
C60 0.0196(8) 0.0174(7) 0.0252(8) -0.0011(6) -0.0078(6) -0.0074(6)
C61 0.0205(8) 0.0166(7) 0.0205(7) -0.0009(6) -0.0062(6) -0.0041(6)
C62 0.0213(8) 0.0273(8) 0.0271(8) -0.0016(7) -0.0052(7) -0.0084(7)
C63 0.0247(8) 0.0263(8) 0.0219(8) 0.0001(6) -0.0013(7) -0.0064(7)
C64 0.0277(8) 0.0155(7) 0.0195(7) -0.0009(6) -0.0080(6) -0.0009(6)
C65 0.0211(8) 0.0178(7) 0.0233(8) -0.0006(6) -0.0091(6) -0.0034(6)
C66 0.0200(8) 0.0182(7) 0.0193(7) -0.0005(6) -0.0055(6) -0.0047(6)
C67 0.0385(11) 0.0367(10) 0.0229(9) -0.0033(7) -0.0150(8) -0.0051(8)
C68 0.0291(8) 0.0194(7) 0.0164(7) 0.0033(6) -0.0109(6) -0.0114(6)
C69 0.0297(9) 0.0279(9) 0.0242(8) 0.0036(7) -0.0089(7) -0.0140(7)
C70 0.0371(11) 0.0421(11) 0.0304(10) 0.0048(8) -0.0071(8) -0.0245(9)
C71 0.0589(13) 0.0364(10) 0.0258(9) 0.0109(8) -0.0173(9) -0.0340(10)
C72 0.0534(13) 0.0243(9) 0.0354(10) 0.0108(7) -0.0239(9) -0.0200(9)
C73 0.0342(10) 0.0219(8) 0.0300(9) 0.0052(7) -0.0150(7) -0.0115(7)
C74 0.0184(7) 0.0175(7) 0.0164(7) -0.0010(5) -0.0080(6) -0.0030(6)
C75 0.0293(9) 0.0198(7) 0.0195(8) 0.0011(6) -0.0105(6) -0.0059(6)
C76 0.0391(10) 0.0300(9) 0.0208(8) -0.0012(7) -0.0170(7) -0.0036(8)
C77 0.0447(11) 0.0295(9) 0.0333(10) -0.0077(8) -0.0250(9) -0.0064(8)
C78 0.0400(11) 0.0219(8) 0.0374(10) -0.0004(7) -0.0216(8) -0.0116(8)
C79 0.0270(8) 0.0201(8) 0.0233(8) 0.0017(6) -0.0125(7) -0.0074(6)
C80 0.0210(7) 0.0145(7) 0.0177(7) 0.0016(5) -0.0076(6) -0.0046(6)
C81 0.0246(9) 0.0330(9) 0.0255(8) -0.0084(7) -0.0108(7) -0.0024(7)
C82 0.0212(9) 0.0377(10) 0.0351(10) -0.0073(8) -0.0101(7) -0.0009(7)
C83 0.0271(9) 0.0232(8) 0.0263(9) -0.0030(7) -0.0018(7) -0.0027(7)
C84 0.0327(9) 0.0240(8) 0.0195(8) -0.0032(6) -0.0054(7) -0.0068(7)
C85 0.0267(8) 0.0212(8) 0.0194(7) 0.0006(6) -0.0106(6) -0.0067(6)
C86 0.0252(8) 0.0144(7) 0.0160(7) 0.0042(5) -0.0083(6) -0.0086(6)
C87 0.0236(8) 0.0174(7) 0.0150(7) 0.0011(5) -0.0045(6) -0.0072(6)
C88 0.0279(8) 0.0221(8) 0.0159(7) 0.0008(6) -0.0079(6) -0.0105(6)
C89 0.0252(8) 0.0191(7) 0.0195(7) 0.0047(6) -0.0087(6) -0.0094(6)
C90 0.0241(8) 0.0191(7) 0.0197(7) -0.0005(6) -0.0041(6) -0.0076(6)
C91 0.0277(8) 0.0183(7) 0.0173(7) -0.0004(6) -0.0063(6) -0.0100(6)
C92 0.0199(8) 0.0376(10) 0.0373(10) -0.0076(8) -0.0074(7) -0.0048(7)
C93 0.0314(9) 0.0143(7) 0.0230(8) 0.0045(6) -0.0148(7) -0.0112(6)
C94 0.0303(9) 0.0249(8) 0.0213(8) 0.0041(6) -0.0102(7) -0.0152(7)
C95 0.0428(11) 0.0297(9) 0.0222(8) 0.0071(7) -0.0149(7) -0.0237(8)
C96 0.0461(11) 0.0207(8) 0.0299(9) 0.0104(7) -0.0236(8) -0.0199(8)
C97 0.0330(10) 0.0193(8) 0.0378(10) 0.0051(7) -0.0208(8) -0.0075(7)
C98 0.0312(9) 0.0194(8) 0.0269(8) 0.0005(6) -0.0135(7) -0.0079(7)
C99 0.0213(8) 0.0248(8) 0.0302(9) 0.0020(7) -0.0098(7) -0.0115(7)
C100 0.0270(9) 0.0276(9) 0.0335(9) 0.0026(7) -0.0140(7) -0.0128(7)
C101 0.0333(10) 0.0400(11) 0.0370(10) 0.0032(8) -0.0201(8) -0.0168(8)
C102 0.0280(10) 0.0430(11) 0.0440(11) 0.0048(9) -0.0200(9) -0.0120(8)
C103 0.0224(9) 0.0376(10) 0.0412(11) 0.0025(8) -0.0111(8) -0.0054(8)
C104 0.0220(8) 0.0343(10) 0.0295(9) -0.0001(7) -0.0068(7) -0.0100(7)
C111 0.0329(11) 0.0499(13) 0.0449(13) -0.0039(10) -0.0031(9) -0.0064(10)
C112 0.0333(11) 0.0577(14) 0.0433(12) 0.0047(11) -0.0047(9) -0.0185(10)
C113 0.0450(13) 0.0429(12) 0.0500(13) 0.0047(10) -0.0108(10) -0.0173(10)
C114 0.0317(11) 0.0434(12) 0.0494(13) 0.0045(10) -0.0069(9) -0.0067(9)
C115 0.0296(10) 0.0479(12) 0.0370(11) 0.0087(9) -0.0076(8) -0.0138(9)
C116 0.0425(12) 0.0416(12) 0.0342(11) 0.0033(9) -0.0054(9) -0.0165(10)
C106 0.0482(14) 0.0584(15) 0.0547(15) 0.0074(12) -0.0241(12) -0.0226(12)
C105 0.0548(15) 0.0653(16) 0.0428(13) 0.0089(11) -0.0156(11) -0.0338(13)
C107 0.0533(17) 0.080(2) 0.0582(17) 0.0194(15) -0.0180(14) -0.0124(15)
C110 0.0566(15) 0.0575(15) 0.0445(13) 0.0002(11) -0.0154(11) -0.0287(12)
C109 0.080(2) 0.087(2) 0.090(2) 0.021(2) -0.0209(19) -0.056(2)
C108 0.100(3) 0.097(3) 0.082(2) 0.048(2) -0.015(2) -0.045(2)

loop_
_atom_type_symbol
_atom_type_description
_atom_type_scat_dispersion_real
_atom_type_scat_dispersion_imag
_atom_type_scat_source
C C 0.0033 0.0016 'International Tables Vol C Tables 4.2.6.8 and 6.1.1.4'
H H 0.0000 0.0000 'International Tables Vol C Tables 4.2.6.8 and 6.1.1.4'
N N 0.0061 0.0033 'International Tables Vol C Tables 4.2.6.8 and 6.1.1.4'
O O 0.0106 0.0060 'International Tables Vol C Tables 4.2.6.8 and 6.1.1.4'
P P 0.1023 0.0942 'International Tables Vol C Tables 4.2.6.8 and 6.1.1.4'
Cu Cu 0.3201 1.2651 'International Tables Vol C Tables 4.2.6.8 and 6.1.1.4'

loop_
_geom_angle_atom_site_label_1
_geom_angle_atom_site_label_2
_geom_angle_atom_site_label_3
_geom_angle
_geom_angle_site_symmetry_1
_geom_angle_site_symmetry_3
_geom_angle_publ_flag
N3 Cu1 N1 92.86(5) . . ?
N3 Cu1 P1 136.74(4) . . ?
N1 Cu1 P1 127.99(4) . . ?
N6 Cu2 N4 93.79(5) . . ?
N6 Cu2 P2 134.63(4) . . ?
N4 Cu2 P2 129.91(4) . . ?
C22 P1 C28 104.48(7) . . ?
C22 P1 C16 100.37(7) . . ?
C28 P1 C16 103.39(8) . . ?
C22 P1 Cu1 116.56(5) . . ?
C28 P1 Cu1 113.99(5) . . ?
C16 P1 Cu1 116.17(5) . . ?
C74 P2 C68 103.17(7) . . ?
C74 P2 C80 103.53(7) . . ?
C68 P2 C80 103.82(7) . . ?
C74 P2 Cu2 115.19(5) . . ?
C68 P2 Cu2 113.10(6) . . ?
C80 P2 Cu2 116.47(5) . . ?
C37 O1 C40 117.05(14) . . ?
C12 O2 C15 116.98(14) . . ?
C89 O3 C92 117.03(14) . . ?
C64 O4 C67 117.79(14) . . ?
C1 N1 C4 105.85(12) . . ?
C1 N1 Cu1 132.01(11) . . ?
C4 N1 Cu1 118.99(10) . . ?
C4 N2 C5 126.65(13) . . ?
C8 N3 C5 105.90(13) . . ?
C8 N3 Cu1 131.83(11) . . ?
C5 N3 Cu1 119.36(10) . . ?
C53 N4 C56 106.38(13) . . ?
C53 N4 Cu2 131.42(11) . . ?
C56 N4 Cu2 119.47(11) . . ?
C56 N5 C57 126.88(14) . . ?
C60 N6 C57 106.23(13) . . ?
C60 N6 Cu2 133.83(11) . . ?
C57 N6 Cu2 119.25(11) . . ?
N1 C1 C2 111.69(14) . . ?
N1 C1 C34 122.02(14) . . ?
C2 C1 C34 126.22(14) . . ?
C3 C2 C1 107.30(14) . . ?
C3 C2 H2 126.4 . . ?
C1 C2 H2 126.4 . . ?
C2 C3 C4 105.65(13) . . ?
C2 C3 C41 127.14(14) . . ?
C4 C3 C41 126.92(14) . . ?
N2 C4 N1 127.27(14) . . ?
N2 C4 C3 123.23(14) . . ?
N1 C4 C3 109.50(13) . . ?
N2 C5 N3 127.01(14) . . ?
N2 C5 C6 123.28(14) . . ?
N3 C5 C6 109.71(13) . . ?
C7 C6 C5 105.60(13) . . ?
C7 C6 C47 127.75(14) . . ?
C5 C6 C47 126.64(13) . . ?
C6 C7 C8 107.23(13) . . ?
C6 C7 H7 126.4 . . ?
C8 C7 H7 126.4 . . ?
N3 C8 C7 111.53(13) . . ?
N3 C8 C9 121.83(14) . . ?
C7 C8 C9 126.63(14) . . ?
C10 C9 C14 118.26(14) . . ?
C10 C9 C8 120.16(14) . . ?
C14 C9 C8 121.58(14) . . ?
C11 C10 C9 121.37(15) . . ?
C11 C10 H10 119.3 . . ?
C9 C10 H10 119.3 . . ?
C12 C11 C10 119.49(15) . . ?
C12 C11 H11 120.3 . . ?
C10 C11 H11 120.3 . . ?
O2 C12 C11 123.76(15) . . ?
O2 C12 C13 116.05(15) . . ?
C11 C12 C13 120.18(14) . . ?
C14 C13 C12 119.91(15) . . ?
C14 C13 H13 120.0 . . ?
C12 C13 H13 120.0 . . ?
C13 C14 C9 120.78(15) . . ?
C13 C14 H14 119.6 . . ?
C9 C14 H14 119.6 . . ?
O2 C15 H15A 109.5 . . ?
O2 C15 H15B 109.5 . . ?
H15A C15 H15B 109.5 . . ?
O2 C15 H15C 109.5 . . ?
H15A C15 H15C 109.5 . . ?
H15B C15 H15C 109.5 . . ?
C21 C16 C17 119.14(15) . . ?
C21 C16 P1 124.00(13) . . ?
C17 C16 P1 116.66(12) . . ?
C18 C17 C16 120.53(16) . . ?
C18 C17 H17 119.7 . . ?
C16 C17 H17 119.7 . . ?
C17 C18 C19 120.06(18) . . ?
C17 C18 H18 120.0 . . ?
C19 C18 H18 120.0 . . ?
C20 C19 C18 119.67(17) . . ?
C20 C19 H19 120.2 . . ?
C18 C19 H19 120.2 . . ?
C19 C20 C21 120.75(17) . . ?
C19 C20 H20 119.6 . . ?
C21 C20 H20 119.6 . . ?
C20 C21 C16 119.78(18) . . ?
C20 C21 H21 120.1 . . ?
C16 C21 H21 120.1 . . ?
C27 C22 C23 118.74(14) . . ?
C27 C22 P1 119.30(12) . . ?
C23 C22 P1 121.96(12) . . ?
C24 C23 C22 120.41(15) . . ?
C24 C23 H23 119.8 . . ?
C22 C23 H23 119.8 . . ?
C25 C24 C23 120.19(16) . . ?
C25 C24 H24 119.9 . . ?
C23 C24 H24 119.9 . . ?
C26 C25 C24 119.94(16) . . ?
C26 C25 H25 120.0 . . ?
C24 C25 H25 120.0 . . ?
C25 C26 C27 120.13(16) . . ?
C25 C26 H26 119.9 . . ?
C27 C26 H26 119.9 . . ?
C26 C27 C22 120.57(16) . . ?
C26 C27 H27 119.7 . . ?
C22 C27 H27 119.7 . . ?
C29 C28 C33 118.04(16) . . ?
C29 C28 P1 124.35(13) . . ?
C33 C28 P1 117.61(14) . . ?
C28 C29 C30 120.68(17) . . ?
C28 C29 H29 119.7 . . ?
C30 C29 H29 119.7 . . ?
C31 C30 C29 120.66(19) . . ?
C31 C30 H30 119.7 . . ?
C29 C30 H30 119.7 . . ?
C32 C31 C30 119.28(18) . . ?
C32 C31 H31 120.4 . . ?
C30 C31 H31 120.4 . . ?
C31 C32 C33 120.64(19) . . ?
C31 C32 H32 119.7 . . ?
C33 C32 H32 119.7 . . ?
C28 C33 C32 120.69(19) . . ?
C28 C33 H33 119.7 . . ?
C32 C33 H33 119.7 . . ?
C35 C34 C39 118.19(15) . . ?
C35 C34 C1 121.03(14) . . ?
C39 C34 C1 120.77(15) . . ?
C36 C35 C34 121.60(15) . . ?
C36 C35 H35 119.2 . . ?
C34 C35 H35 119.2 . . ?
C37 C36 C35 119.10(15) . . ?
C37 C36 H36 120.4 . . ?
C35 C36 H36 120.4 . . ?
O1 C37 C36 124.53(15) . . ?
O1 C37 C38 115.38(15) . . ?
C36 C37 C38 120.09(15) . . ?
C39 C38 C37 120.24(16) . . ?
C39 C38 H38 119.9 . . ?
C37 C38 H38 119.9 . . ?
C38 C39 C34 120.74(16) . . ?
C38 C39 H39 119.6 . . ?
C34 C39 H39 119.6 . . ?
O1 C40 H40A 109.5 . . ?
O1 C40 H40B 109.5 . . ?
H40A C40 H40B 109.5 . . ?
O1 C40 H40C 109.5 . . ?
H40A C40 H40C 109.5 . . ?
H40B C40 H40C 109.5 . . ?
C42 C41 C46 118.18(14) . . ?
C42 C41 C3 118.91(14) . . ?
C46 C41 C3 122.91(14) . . ?
C43 C42 C41 121.09(15) . . ?
C43 C42 H42 119.5 . . ?
C41 C42 H42 119.5 . . ?
C44 C43 C42 119.85(15) . . ?
C44 C43 H43 120.1 . . ?
C42 C43 H43 120.1 . . ?
C45 C44 C43 119.80(15) . . ?
C45 C44 H44 120.1 . . ?
C43 C44 H44 120.1 . . ?
C44 C45 C46 120.55(16) . . ?
C44 C45 H45 119.7 . . ?
C46 C45 H45 119.7 . . ?
C45 C46 C41 120.51(15) . . ?
C45 C46 H46 119.7 . . ?
C41 C46 H46 119.7 . . ?
C52 C47 C48 118.08(14) . . ?
C52 C47 C6 119.93(14) . . ?
C48 C47 C6 121.98(14) . . ?
C49 C48 C47 120.52(15) . . ?
C49 C48 H48 119.7 . . ?
C47 C48 H48 119.7 . . ?
C50 C49 C48 120.47(15) . . ?
C50 C49 H49 119.8 . . ?
C48 C49 H49 119.8 . . ?
C49 C50 C51 119.83(15) . . ?
C49 C50 H50 120.1 . . ?
C51 C50 H50 120.1 . . ?
C50 C51 C52 119.97(15) . . ?
C50 C51 H51 120.0 . . ?
C52 C51 H51 120.0 . . ?
C51 C52 C47 121.03(15) . . ?
C51 C52 H52 119.5 . . ?
C47 C52 H52 119.5 . . ?
N4 C53 C54 111.19(14) . . ?
N4 C53 C86 123.20(14) . . ?
C54 C53 C86 125.23(14) . . ?
C55 C54 C53 107.52(14) . . ?
C55 C54 H54 126.2 . . ?
C53 C54 H54 126.2 . . ?
C54 C55 C56 105.74(14) . . ?
C54 C55 C93 125.01(15) . . ?
C56 C55 C93 129.14(15) . . ?
N5 C56 N4 126.59(14) . . ?
N5 C56 C55 124.27(14) . . ?
N4 C56 C55 109.08(14) . . ?
N5 C57 N6 127.70(14) . . ?
N5 C57 C58 122.73(14) . . ?
N6 C57 C58 109.52(14) . . ?
C59 C58 C57 105.82(14) . . ?
C59 C58 C99 126.80(16) . . ?
C57 C58 C99 127.07(15) . . ?
C58 C59 C60 107.42(15) . . ?
C58 C59 H59 126.3 . . ?
C60 C59 H59 126.3 . . ?
N6 C60 C59 111.00(14) . . ?
N6 C60 C61 123.52(14) . . ?
C59 C60 C61 125.22(15) . . ?
C66 C61 C62 117.68(15) . . ?
C66 C61 C60 121.75(15) . . ?
C62 C61 C60 120.37(15) . . ?
C63 C62 C61 120.86(17) . . ?
C63 C62 H62 119.6 . . ?
C61 C62 H62 119.6 . . ?
C62 C63 C64 120.50(16) . . ?
C62 C63 H63 119.7 . . ?
C64 C63 H63 119.7 . . ?
O4 C64 C65 124.63(16) . . ?
O4 C64 C63 115.55(15) . . ?
C65 C64 C63 119.80(15) . . ?
C64 C65 C66 119.25(16) . . ?
C64 C65 H65 120.4 . . ?
C66 C65 H65 120.4 . . ?
C65 C66 C61 121.91(15) . . ?
C65 C66 H66 119.0 . . ?
C61 C66 H66 119.0 . . ?
O4 C67 H67A 109.5 . . ?
O4 C67 H67B 109.5 . . ?
H67A C67 H67B 109.5 . . ?
O4 C67 H67C 109.5 . . ?
H67A C67 H67C 109.5 . . ?
H67B C67 H67C 109.5 . . ?
C69 C68 C73 119.57(16) . . ?
C69 C68 P2 117.86(13) . . ?
C73 C68 P2 122.45(14) . . ?
C70 C69 C68 120.27(17) . . ?
C70 C69 H69 119.9 . . ?
C68 C69 H69 119.9 . . ?
C71 C70 C69 119.77(19) . . ?
C71 C70 H70 120.1 . . ?
C69 C70 H70 120.1 . . ?
C72 C71 C70 120.28(18) . . ?
C72 C71 H71 119.9 . . ?
C70 C71 H71 119.9 . . ?
C71 C72 C73 120.39(18) . . ?
C71 C72 H72 119.8 . . ?
C73 C72 H72 119.8 . . ?
C72 C73 C68 119.71(18) . . ?
C72 C73 H73 120.1 . . ?
C68 C73 H73 120.1 . . ?
C79 C74 C75 118.94(15) . . ?
C79 C74 P2 116.96(12) . . ?
C75 C74 P2 124.09(13) . . ?
C76 C75 C74 120.15(16) . . ?
C76 C75 H75 119.9 . . ?
C74 C75 H75 119.9 . . ?
C77 C76 C75 120.02(17) . . ?
C77 C76 H76 120.0 . . ?
C75 C76 H76 120.0 . . ?
C76 C77 C78 120.40(17) . . ?
C76 C77 H77 119.8 . . ?
C78 C77 H77 119.8 . . ?
C77 C78 C79 119.71(17) . . ?
C77 C78 H78 120.1 . . ?
C79 C78 H78 120.1 . . ?
C78 C79 C74 120.74(16) . . ?
C78 C79 H79 119.6 . . ?
C74 C79 H79 119.6 . . ?
C81 C80 C85 118.81(15) . . ?
C81 C80 P2 123.14(12) . . ?
C85 C80 P2 118.03(12) . . ?
C80 C81 C82 120.75(16) . . ?
C80 C81 H81 119.6 . . ?
C82 C81 H81 119.6 . . ?
C83 C82 C81 119.94(17) . . ?
C83 C82 H82 120.0 . . ?
C81 C82 H82 120.0 . . ?
C84 C83 C82 120.02(16) . . ?
C84 C83 H83 120.0 . . ?
C82 C83 H83 120.0 . . ?
C83 C84 C85 120.21(16) . . ?
C83 C84 H84 119.9 . . ?
C85 C84 H84 119.9 . . ?
C84 C85 C80 120.26(16) . . ?
C84 C85 H85 119.9 . . ?
C80 C85 H85 119.9 . . ?
C91 C86 C87 118.15(15) . . ?
C91 C86 C53 121.45(14) . . ?
C87 C86 C53 120.31(14) . . ?
C88 C87 C86 121.00(15) . . ?
C88 C87 H87 119.5 . . ?
C86 C87 H87 119.5 . . ?
C87 C88 C89 120.16(15) . . ?
C87 C88 H88 119.9 . . ?
C89 C88 H88 119.9 . . ?
O3 C89 C90 124.85(15) . . ?
O3 C89 C88 115.28(14) . . ?
C90 C89 C88 119.86(15) . . ?
C91 C90 C89 119.35(15) . . ?
C91 C90 H90 120.3 . . ?
C89 C90 H90 120.3 . . ?
C90 C91 C86 121.46(15) . . ?
C90 C91 H91 119.3 . . ?
C86 C91 H91 119.3 . . ?
O3 C92 H92A 109.5 . . ?
O3 C92 H92B 109.5 . . ?
H92A C92 H92B 109.5 . . ?
O3 C92 H92C 109.5 . . ?
H92A C92 H92C 109.5 . . ?
H92B C92 H92C 109.5 . . ?
C98 C93 C94 118.16(15) . . ?
C98 C93 C55 122.61(15) . . ?
C94 C93 C55 119.15(15) . . ?
C95 C94 C93 121.15(17) . . ?
C95 C94 H94 119.4 . . ?
C93 C94 H94 119.4 . . ?
C96 C95 C94 119.77(17) . . ?
C96 C95 H95 120.1 . . ?
C94 C95 H95 120.1 . . ?
C97 C96 C95 120.14(16) . . ?
C97 C96 H96 119.9 . . ?
C95 C96 H96 119.9 . . ?
C96 C97 C98 120.37(17) . . ?
C96 C97 H97 119.8 . . ?
C98 C97 H97 119.8 . . ?
C97 C98 C93 120.37(17) . . ?
C97 C98 H98 119.8 . . ?
C93 C98 H98 119.8 . . ?
C100 C99 C104 118.30(16) . . ?
C100 C99 C58 122.27(16) . . ?
C104 C99 C58 119.42(16) . . ?
C101 C100 C99 120.71(18) . . ?
C101 C100 H100 119.6 . . ?
C99 C100 H100 119.6 . . ?
C100 C101 C102 120.30(19) . . ?
C100 C101 H101 119.8 . . ?
C102 C101 H101 119.8 . . ?
C103 C102 C101 119.66(18) . . ?
C103 C102 H102 120.2 . . ?
C101 C102 H102 120.2 . . ?
C102 C103 C104 120.27(19) . . ?
C102 C103 H103 119.9 . . ?
C104 C103 H103 119.9 . . ?
C103 C104 C99 120.76(18) . . ?
C103 C104 H104 119.6 . . ?
C99 C104 H104 119.6 . . ?
C112 C111 C116 120.5(2) . . ?
C112 C111 H111 119.8 . . ?
C116 C111 H111 119.8 . . ?
C111 C112 C113 120.1(2) . . ?
C111 C112 H112 120.0 . . ?
C113 C112 H112 120.0 . . ?
C114 C113 C112 119.8(2) . . ?
C114 C113 H113 120.1 . . ?
C112 C113 H113 120.1 . . ?
C113 C114 C115 119.5(2) . . ?
C113 C114 H114 120.2 . . ?
C115 C114 H114 120.2 . . ?
C116 C115 C114 120.8(2) . . ?
C116 C115 H115 119.6 . . ?
C114 C115 H115 119.6 . . ?
C115 C116 C111 119.4(2) . . ?
C115 C116 H116 120.3 . . ?
C111 C116 H116 120.3 . . ?
C105 C106 C107 121.4(3) . . ?
C105 C106 H106 119.3 . . ?
C107 C106 H106 119.3 . . ?
C106 C105 C110 121.1(2) . . ?
C106 C105 H105 119.5 . . ?
C110 C105 H105 119.5 . . ?
C106 C107 C108 117.6(3) . . ?
C106 C107 H107 121.2 . . ?
C108 C107 H107 121.2 . . ?
C109 C110 C105 118.9(3) . . ?
C109 C110 H110 120.6 . . ?
C105 C110 H110 120.6 . . ?
C110 C109 C108 119.9(3) . . ?
C110 C109 H109 120.1 . . ?
C108 C109 H109 120.1 . . ?
C107 C108 C109 120.8(3) . . ?
C107 C108 H108 119.6 . . ?
C109 C108 H108 119.6 . . ?

loop_
_geom_bond_atom_site_label_1
_geom_bond_atom_site_label_2
_geom_bond_distance
_geom_bond_site_symmetry_2
_geom_bond_publ_flag
Cu1 N3 1.9795(13) . ?
Cu1 N1 1.9910(13) . ?
Cu1 P1 2.1769(4) . ?
Cu2 N6 1.9784(13) . ?
Cu2 N4 1.9812(13) . ?
Cu2 P2 2.1736(4) . ?
P1 C22 1.8245(15) . ?
P1 C28 1.8283(16) . ?
P1 C16 1.8316(16) . ?
P2 C74 1.8244(16) . ?
P2 C68 1.8238(17) . ?
P2 C80 1.8268(16) . ?
O1 C37 1.365(2) . ?
O1 C40 1.427(2) . ?
O2 C12 1.3714(19) . ?
O2 C15 1.426(2) . ?
O3 C89 1.362(2) . ?
O3 C92 1.422(2) . ?
O4 C64 1.366(2) . ?
O4 C67 1.432(2) . ?
N1 C1 1.345(2) . ?
N1 C4 1.4003(19) . ?
N2 C4 1.321(2) . ?
N2 C5 1.3284(19) . ?
N3 C8 1.3481(19) . ?
N3 C5 1.3976(19) . ?
N4 C53 1.345(2) . ?
N4 C56 1.396(2) . ?
N5 C56 1.316(2) . ?
N5 C57 1.337(2) . ?
N6 C60 1.345(2) . ?
N6 C57 1.4004(19) . ?
C1 C2 1.424(2) . ?
C1 C34 1.463(2) . ?
C2 C3 1.374(2) . ?
C2 H2 0.9500 . ?
C3 C4 1.454(2) . ?
C3 C41 1.470(2) . ?
C5 C6 1.448(2) . ?
C6 C7 1.381(2) . ?
C6 C47 1.472(2) . ?
C7 C8 1.422(2) . ?
C7 H7 0.9500 . ?
C8 C9 1.462(2) . ?
C9 C10 1.395(2) . ?
C9 C14 1.404(2) . ?
C10 C11 1.390(2) . ?
C10 H10 0.9500 . ?
C11 C12 1.390(2) . ?
C11 H11 0.9500 . ?
C12 C13 1.393(2) . ?
C13 C14 1.388(2) . ?
C13 H13 0.9500 . ?
C14 H14 0.9500 . ?
C15 H15A 0.9800 . ?
C15 H15B 0.9800 . ?
C15 H15C 0.9800 . ?
C16 C21 1.397(2) . ?
C16 C17 1.399(2) . ?
C17 C18 1.386(2) . ?
C17 H17 0.9500 . ?
C18 C19 1.392(3) . ?
C18 H18 0.9500 . ?
C19 C20 1.383(3) . ?
C19 H19 0.9500 . ?
C20 C21 1.393(3) . ?
C20 H20 0.9500 . ?
C21 H21 0.9500 . ?
C22 C27 1.394(2) . ?
C22 C23 1.400(2) . ?
C23 C24 1.388(2) . ?
C23 H23 0.9500 . ?
C24 C25 1.385(3) . ?
C24 H24 0.9500 . ?
C25 C26 1.383(3) . ?
C25 H25 0.9500 . ?
C26 C27 1.390(2) . ?
C26 H26 0.9500 . ?
C27 H27 0.9500 . ?
C28 C29 1.378(2) . ?
C28 C33 1.390(2) . ?
C29 C30 1.395(2) . ?
C29 H29 0.9500 . ?
C30 C31 1.369(3) . ?
C30 H30 0.9500 . ?
C31 C32 1.365(3) . ?
C31 H31 0.9500 . ?
C32 C33 1.391(3) . ?
C32 H32 0.9500 . ?
C33 H33 0.9500 . ?
C34 C35 1.396(2) . ?
C34 C39 1.403(2) . ?
C35 C36 1.393(2) . ?
C35 H35 0.9500 . ?
C36 C37 1.389(2) . ?
C36 H36 0.9500 . ?
C37 C38 1.398(2) . ?
C38 C39 1.378(2) . ?
C38 H38 0.9500 . ?
C39 H39 0.9500 . ?
C40 H40A 0.9800 . ?
C40 H40B 0.9800 . ?
C40 H40C 0.9800 . ?
C41 C42 1.402(2) . ?
C41 C46 1.402(2) . ?
C42 C43 1.390(2) . ?
C42 H42 0.9500 . ?
C43 C44 1.388(2) . ?
C43 H43 0.9500 . ?
C44 C45 1.386(2) . ?
C44 H44 0.9500 . ?
C45 C46 1.389(2) . ?
C45 H45 0.9500 . ?
C46 H46 0.9500 . ?
C47 C52 1.403(2) . ?
C47 C48 1.405(2) . ?
C48 C49 1.389(2) . ?
C48 H48 0.9500 . ?
C49 C50 1.386(2) . ?
C49 H49 0.9500 . ?
C50 C51 1.388(2) . ?
C50 H50 0.9500 . ?
C51 C52 1.389(2) . ?
C51 H51 0.9500 . ?
C52 H52 0.9500 . ?
C53 C54 1.431(2) . ?
C53 C86 1.456(2) . ?
C54 C55 1.366(2) . ?
C54 H54 0.9500 . ?
C55 C56 1.464(2) . ?
C55 C93 1.472(2) . ?
C57 C58 1.438(2) . ?
C58 C59 1.378(2) . ?
C58 C99 1.478(2) . ?
C59 C60 1.422(2) . ?
C59 H59 0.9500 . ?
C60 C61 1.467(2) . ?
C61 C66 1.394(2) . ?
C61 C62 1.407(2) . ?
C62 C63 1.381(2) . ?
C62 H62 0.9500 . ?
C63 C64 1.394(3) . ?
C63 H63 0.9500 . ?
C64 C65 1.389(2) . ?
C65 C66 1.393(2) . ?
C65 H65 0.9500 . ?
C66 H66 0.9500 . ?
C67 H67A 0.9800 . ?
C67 H67B 0.9800 . ?
C67 H67C 0.9800 . ?
C68 C69 1.391(2) . ?
C68 C73 1.396(2) . ?
C69 C70 1.388(3) . ?
C69 H69 0.9500 . ?
C70 C71 1.389(3) . ?
C70 H70 0.9500 . ?
C71 C72 1.376(3) . ?
C71 H71 0.9500 . ?
C72 C73 1.391(3) . ?
C72 H72 0.9500 . ?
C73 H73 0.9500 . ?
C74 C79 1.396(2) . ?
C74 C75 1.396(2) . ?
C75 C76 1.396(2) . ?
C75 H75 0.9500 . ?
C76 C77 1.381(3) . ?
C76 H76 0.9500 . ?
C77 C78 1.386(3) . ?
C77 H77 0.9500 . ?
C78 C79 1.387(2) . ?
C78 H78 0.9500 . ?
C79 H79 0.9500 . ?
C80 C81 1.388(2) . ?
C80 C85 1.399(2) . ?
C81 C82 1.391(2) . ?
C81 H81 0.9500 . ?
C82 C83 1.383(3) . ?
C82 H82 0.9500 . ?
C83 C84 1.382(3) . ?
C83 H83 0.9500 . ?
C84 C85 1.391(2) . ?
C84 H84 0.9500 . ?
C85 H85 0.9500 . ?
C86 C91 1.399(2) . ?
C86 C87 1.403(2) . ?
C87 C88 1.376(2) . ?
C87 H87 0.9500 . ?
C88 C89 1.400(2) . ?
C88 H88 0.9500 . ?
C89 C90 1.395(2) . ?
C90 C91 1.388(2) . ?
C90 H90 0.9500 . ?
C91 H91 0.9500 . ?
C92 H92A 0.9800 . ?
C92 H92B 0.9800 . ?
C92 H92C 0.9800 . ?
C93 C98 1.393(2) . ?
C93 C94 1.406(2) . ?
C94 C95 1.385(2) . ?
C94 H94 0.9500 . ?
C95 C96 1.382(3) . ?
C95 H95 0.9500 . ?
C96 C97 1.379(3) . ?
C96 H96 0.9500 . ?
C97 C98 1.397(2) . ?
C97 H97 0.9500 . ?
C98 H98 0.9500 . ?
C99 C100 1.398(2) . ?
C99 C104 1.400(2) . ?
C100 C101 1.388(3) . ?
C100 H100 0.9500 . ?
C101 C102 1.387(3) . ?
C101 H101 0.9500 . ?
C102 C103 1.385(3) . ?
C102 H102 0.9500 . ?
C103 C104 1.387(3) . ?
C103 H103 0.9500 . ?
C104 H104 0.9500 . ?
C111 C112 1.379(4) . ?
C111 C116 1.383(3) . ?
C111 H111 0.9500 . ?
C112 C113 1.386(3) . ?
C112 H112 0.9500 . ?
C113 C114 1.379(3) . ?
C113 H113 0.9500 . ?
C114 C115 1.393(3) . ?
C114 H114 0.9500 . ?
C115 C116 1.371(3) . ?
C115 H115 0.9500 . ?
C116 H116 0.9500 . ?
C106 C105 1.366(3) . ?
C106 C107 1.366(4) . ?
C106 H106 0.9500 . ?
C105 C110 1.373(3) . ?
C105 H105 0.9500 . ?
C107 C108 1.380(5) . ?
C107 H107 0.9500 . ?
C110 C109 1.357(4) . ?
C110 H110 0.9500 . ?
C109 C108 1.403(5) . ?
C109 H109 0.9500 . ?
C108 H108 0.9500 . ?
